data_4077182
loop_
_publ_author_name
'Le Magu\`eres, P.'
'Lindeman, S. V.'
'Kochi, J. K.'

_publ_section_title
;
 Electron Redistribution of Aromatic Ligands in (Arene)Cr(CO)3Complexes.
 Structural (Bond-Length) Changes as Quantitative Measures
;
_journal_issue 1
_journal_name_full Organometallics
_journal_page_first 115
_journal_paper_doi 10.1021/om000658l
_journal_volume 20
_journal_year 2001
_chemical_compound_source 'commercial reagent'
_chemical_formula_sum 'C12 H18'
_chemical_formula_weight 162.26
_chemical_name_systematic
; 
 Hexamethylbenzene 
;
_space_group_IT_number 2
_symmetry_cell_setting triclinic
_symmetry_space_group_name_Hall '-P 1'
_symmetry_space_group_name_H-M 'P -1'
_atom_sites_solution_hydrogens geom
_atom_sites_solution_primary direct
_atom_sites_solution_secondary difmap
_audit_creation_method SHELXL
_cell_angle_alpha 103.818(1)
_cell_angle_beta 98.718(1)
_cell_angle_gamma 100.192(1)
_cell_formula_units_Z 1
_cell_length_a 5.2602(2)
_cell_length_b 6.1990(3)
_cell_length_c 8.0040(3)
_cell_measurement_reflns_used 2039
_cell_measurement_temperature 123(2)
_cell_measurement_theta_max 32
_cell_measurement_theta_min 4
_cell_volume 244.258(18)
_computing_cell_refinement 'SAINT V4.050 (Siemens, 1989-95)'
_computing_data_collection 'SMART V4.050 (Siemens, 1989-95)'
_computing_data_reduction 'SAINT V4.050 (Siemens, 1989-95)'
_computing_molecular_graphics 'XP V5.06 (Siemens, 1996)'
_computing_publication_material 'SHELXL-93 & XCIF V5.05 (Siemens, 1996)'
_computing_structure_refinement 'SHELXL-93 (Sheldrick, 1993)'
_computing_structure_solution 'SHELXS-86 (Sheldrick, 1990)'
_diffrn_ambient_temperature 123(2)
_diffrn_measurement_device 'Siemens SMART'
_diffrn_measurement_method
;
\w-scan, frame range 0.3 deg, hemisphere
;
_diffrn_radiation_monochromator graphite
_diffrn_radiation_source 'normal-focus sealed tube'
_diffrn_radiation_type MoK\a
_diffrn_radiation_wavelength 0.71073
_diffrn_reflns_av_R_equivalents 0.0122
_diffrn_reflns_av_sigmaI/netI 0.0247
_diffrn_reflns_limit_h_max 7
_diffrn_reflns_limit_h_min -7
_diffrn_reflns_limit_k_max 9
_diffrn_reflns_limit_k_min -7
_diffrn_reflns_limit_l_max 11
_diffrn_reflns_limit_l_min 0
_diffrn_reflns_number 2363
_diffrn_reflns_theta_max 32.83
_diffrn_reflns_theta_min 3.47
_diffrn_standards_decay_% 0.2
_diffrn_standards_number 103
_exptl_absorpt_coefficient_mu 0.061
_exptl_absorpt_correction_T_max 0.977
_exptl_absorpt_correction_T_min 0.826
_exptl_absorpt_correction_type 'Semi-empirical (DIFABS procedure)'
_exptl_crystal_colour colorless
_exptl_crystal_density_diffrn 1.103
_exptl_crystal_density_method none
_exptl_crystal_description prism
_exptl_crystal_F_000 90
_exptl_crystal_size_max 0.6
_exptl_crystal_size_mid 0.4
_exptl_crystal_size_min 0.4
_refine_diff_density_max 0.584
_refine_diff_density_min -0.249
_refine_diff_density_rms 0.061
_refine_ls_extinction_method none
_refine_ls_goodness_of_fit_all 1.091
_refine_ls_goodness_of_fit_obs 1.098
_refine_ls_hydrogen_treatment refall
_refine_ls_matrix_type full
_refine_ls_number_parameters 92
_refine_ls_number_reflns 1597
_refine_ls_number_restraints 0
_refine_ls_restrained_S_all 1.428
_refine_ls_restrained_S_obs 1.098
_refine_ls_R_factor_all 0.0527
_refine_ls_R_factor_obs 0.0469
_refine_ls_shift/esd_max 0.084
_refine_ls_shift/esd_mean 0.008
_refine_ls_structure_factor_coef Fsqd
_refine_ls_weighting_details 'w=1/[\s^2^(Fo^2^)+(0.0962P)^2^+0.0214P] where P=(Fo^2^+2Fc^2^)/3'
_refine_ls_weighting_scheme calc
_refine_ls_wR_factor_all 0.1781
_refine_ls_wR_factor_obs 0.1330
_reflns_number_observed 1403
_reflns_number_total 1622
_reflns_observed_criterion >2sigma(I)
_cod_data_source_file om000658l.cif
_cod_data_source_block HMB
_cod_depositor_comments
;
The following automatic conversions were performed:

'_refine_ls_weighting_scheme' value 'calc
w=1/[\s^2^(Fo^2^)+(0.0962P)^2^+0.0214P] where P=(Fo^2^+2Fc^2^)/3' was
changed to 'calc'. New tag '_refine_ls_weighting_details' was
created. The value of the new tag was set to
'w=1/[\s^2^(Fo^2^)+(0.0962P)^2^+0.0214P] where P=(Fo^2^+2Fc^2^)/3'.

Automatic conversion script
Id: cif_fix_values 3143 2015-03-26 13:38:13Z robertas 
;
_cod_original_cell_volume 244.26(2)
_cod_original_sg_symbol_H-M P-1
_cod_database_code 4077182

loop_
_symmetry_equiv_pos_as_xyz
'x, y, z'
'-x, -y, -z'

loop_
_atom_site_aniso_label
_atom_site_aniso_U_11
_atom_site_aniso_U_22
_atom_site_aniso_U_33
_atom_site_aniso_U_23
_atom_site_aniso_U_13
_atom_site_aniso_U_12
C1 0.0151(3) 0.0149(3) 0.0135(3) 0.0030(2) 0.0026(2) 0.0042(2)
C2 0.0139(3) 0.0157(3) 0.0144(3) 0.0047(2) 0.0019(2) 0.0048(2)
C3 0.0144(3) 0.0144(3) 0.0154(3) 0.0039(2) 0.0034(2) 0.0050(2)
C11 0.0269(4) 0.0228(3) 0.0139(3) 0.0013(2) 0.0012(2) 0.0074(3)
C21 0.0195(3) 0.0245(3) 0.0205(3) 0.0084(3) -0.0001(2) 0.0089(3)
C31 0.0211(3) 0.0180(3) 0.0226(3) 0.0033(2) 0.0058(2) 0.0093(2)

loop_
_atom_site_label
_atom_site_type_symbol
_atom_site_fract_x
_atom_site_fract_y
_atom_site_fract_z
_atom_site_U_iso_or_equiv
_atom_site_thermal_displace_type
_atom_site_occupancy
_atom_site_calc_flag
C1 C -0.56834(12) -0.61512(10) 0.31920(8) 0.0146(2) Uani 1 d
C2 C -0.67984(12) -0.42995(11) 0.38614(8) 0.0145(2) Uani 1 d
C3 C -0.61522(12) -0.31700(11) 0.56753(8) 0.0145(2) Uani 1 d
C11 C -0.65065(15) -0.74584(13) 0.12605(8) 0.0219(2) Uani 1 d
C21 C -0.86738(14) -0.34828(13) 0.26423(9) 0.0210(2) Uani 1 d
C31 C -0.74965(14) -0.12763(11) 0.63866(9) 0.0202(2) Uani 1 d
H11A H -0.5521(35) -0.6980(30) 0.0541(22) 0.057(4) Uiso 1 d
H11B H -0.8417(32) -0.7423(27) 0.0782(20) 0.049(4) Uiso 1 d
H11C H -0.6645(26) -0.9055(24) 0.1120(17) 0.035(3) Uiso 1 d
H21A H -0.8467(26) -0.1782(24) 0.3015(17) 0.036(3) Uiso 1 d
H21B H -1.0272(33) -0.4199(28) 0.2551(19) 0.049(4) Uiso 1 d
H21C H -0.8236(30) -0.3681(26) 0.1474(19) 0.042(3) Uiso 1 d
H31A H -0.9353(31) -0.1663(28) 0.5866(20) 0.048(4) Uiso 1 d
H31B H -0.6839(30) 0.0086(27) 0.6124(19) 0.046(4) Uiso 1 d
H31C H -0.7535(30) -0.1090(26) 0.7608(20) 0.044(4) Uiso 1 d

loop_
_atom_type_symbol
_atom_type_description
_atom_type_scat_dispersion_real
_atom_type_scat_dispersion_imag
_atom_type_scat_source
C C 0.0033 0.0016 'International Tables Vol C Tables 4.2.6.8 and 6.1.1.4'
H H 0.0000 0.0000 'International Tables Vol C Tables 4.2.6.8 and 6.1.1.4'

loop_
_geom_angle_atom_site_label_1
_geom_angle_atom_site_label_2
_geom_angle_atom_site_label_3
_geom_angle
_geom_angle_site_symmetry_1
_geom_angle_site_symmetry_3
C2 C1 C3 120.03(6) . 2_446
C2 C1 C11 120.13(6) . .
C3 C1 C11 119.83(6) 2_446 .
C1 C2 C3 120.13(6) . .
C1 C2 C21 120.50(6) . .
C3 C2 C21 119.36(6) . .
C1 C3 C2 119.80(6) 2_446 .
C1 C3 C31 120.84(6) 2_446 .
C2 C3 C31 119.34(6) . .
C1 C11 H11A 116.3(11) . .
C1 C11 H11B 110.3(9) . .
H11A C11 H11B 107.1(13) . .
C1 C11 H11C 110.5(8) . .
H11A C11 H11C 110.3(14) . .
H11B C11 H11C 101.3(12) . .
C2 C21 H21A 112.3(7) . .
C2 C21 H21B 109.8(10) . .
H21A C21 H21B 112.1(13) . .
C2 C21 H21C 112.1(9) . .
H21A C21 H21C 100.2(12) . .
H21B C21 H21C 110.0(13) . .
C3 C31 H31A 111.4(10) . .
C3 C31 H31B 112.9(10) . .
H31A C31 H31B 104.7(13) . .
C3 C31 H31C 111.8(9) . .
H31A C31 H31C 101.5(13) . .
H31B C31 H31C 113.7(13) . .

loop_
_geom_bond_atom_site_label_1
_geom_bond_atom_site_label_2
_geom_bond_distance
_geom_bond_site_symmetry_2
C1 C2 1.4101(9) .
C1 C3 1.4114(9) 2_446
C1 C11 1.5194(9) .
C2 C3 1.4122(9) .
C2 C21 1.5174(9) .
C3 C1 1.4114(9) 2_446
C3 C31 1.5162(9) .
C11 H11A 0.90(2) .
C11 H11B 1.03(2) .
C11 H11C 0.957(14) .
C21 H21A 1.006(14) .
C21 H21B 0.86(2) .
C21 H21C 0.981(15) .
C31 H31A 0.96(2) .
C31 H31B 0.94(2) .
C31 H31C 0.960(15) .
